data_7006827
loop_
_publ_author_name
'Layfield, Richard A.'
'Bashall, Alan'
'McPartlin, Mary'
'Rawson, Jeremy M.'
'Wright, Dominic S.'

_publ_section_title
;
 A structural and magnetic study of organolanthanide(III) amides.
;
_journal_issue 13
_journal_name_full 'Dalton transactions (Cambridge, England : 2003)'
_journal_page_first 1660
_journal_page_last 1666
_journal_paper_doi 10.1039/b514470a
_journal_year 2006
_chemical_formula_sum 'C46 H52 Dy2 N6'
_chemical_formula_weight 1013.94
_chemical_name_systematic
;
?
;
_space_group_IT_number 19
_symmetry_cell_setting orthorhombic
_symmetry_space_group_name_Hall 'P 2ac 2ab'
_symmetry_space_group_name_H-M 'P 21 21 21'
_atom_sites_solution_hydrogens geom
_atom_sites_solution_primary direct
_atom_sites_solution_secondary difmap
_audit_creation_method SHELXL-97
_cell_angle_alpha 90.00
_cell_angle_beta 90.00
_cell_angle_gamma 90.00
_cell_formula_units_Z 4
_cell_length_a 13.274(2)
_cell_length_b 13.766(2)
_cell_length_c 23.426(7)
_cell_measurement_temperature 223(2)
_cell_volume 4280.6(16)
_computing_cell_refinement 'Bruker XSCANS'
_computing_data_collection 'Bruker XSCANS'
_computing_data_reduction 'Bruker XSCANS'
_computing_molecular_graphics 'Bruker SHELXTL'
_computing_publication_material 'Bruker SHELXTL'
_computing_structure_refinement 'SHELXL-97 (Sheldrick, 1997)'
_computing_structure_solution 'SHELXS-97 (Sheldrick, 1990)'
_diffrn_ambient_temperature 293(2)
_diffrn_measured_fraction_theta_full 0.999
_diffrn_measured_fraction_theta_max 0.999
_diffrn_measurement_device_type 'Bruker P4'
_diffrn_measurement_method theta/2theta
_diffrn_radiation_monochromator graphite
_diffrn_radiation_source 'fine-focus sealed tube'
_diffrn_radiation_type MoK\a
_diffrn_radiation_wavelength 0.71073
_diffrn_reflns_av_R_equivalents 0.0588
_diffrn_reflns_av_sigmaI/netI 0.0343
_diffrn_reflns_limit_h_max 1
_diffrn_reflns_limit_h_min -14
_diffrn_reflns_limit_k_max 1
_diffrn_reflns_limit_k_min -15
_diffrn_reflns_limit_l_max 25
_diffrn_reflns_limit_l_min -1
_diffrn_reflns_number 4225
_diffrn_reflns_theta_full 23.00
_diffrn_reflns_theta_max 23.00
_diffrn_reflns_theta_min 1.76
_diffrn_standards_decay_% 0
_diffrn_standards_interval_count 97
_diffrn_standards_number 3
_exptl_absorpt_coefficient_mu 3.502
_exptl_absorpt_correction_T_max 0.11776
_exptl_absorpt_correction_T_min 0.08869
_exptl_absorpt_correction_type psi-scan
_exptl_crystal_colour amber
_exptl_crystal_density_diffrn 1.573
_exptl_crystal_density_method 'not measured'
_exptl_crystal_F_000 2008
_exptl_crystal_size_max 0.44
_exptl_crystal_size_mid 0.30
_exptl_crystal_size_min 0.28
_refine_diff_density_max 1.005
_refine_diff_density_min -1.467
_refine_diff_density_rms 0.134
_refine_ls_abs_structure_details 'Flack H D (1983), Acta Cryst. A39, 876-881'
_refine_ls_abs_structure_Flack -0.02(2)
_refine_ls_extinction_method none
_refine_ls_goodness_of_fit_ref 0.931
_refine_ls_hydrogen_treatment mixed
_refine_ls_matrix_type full
_refine_ls_number_parameters 493
_refine_ls_number_reflns 4011
_refine_ls_number_restraints 0
_refine_ls_restrained_S_all 0.931
_refine_ls_R_factor_all 0.0390
_refine_ls_R_factor_gt 0.0352
_refine_ls_shift/su_max 0.147
_refine_ls_shift/su_mean 0.010
_refine_ls_structure_factor_coef Fsqd
_refine_ls_weighting_details 'calc w=1/[\s^2^(Fo^2^)+(0.0837P)^2^+0.0000P] where P=(Fo^2^+2Fc^2^)/3'
_refine_ls_weighting_scheme calc
_refine_ls_wR_factor_gt 0.0902
_refine_ls_wR_factor_ref 0.0943
_reflns_number_gt 3715
_reflns_number_total 4011
_reflns_threshold_expression >2sigma(I)
_cod_data_source_file b514470a.txt
_cod_data_source_block m_3
_cod_depositor_comments
;
The following automatic conversions were performed:

'_exptl_absorpt_correction_type' tag value 'psi-scans' was replaced
with 'psi-scan' value.

Automatic conversion script
Id: cif_fix_values 1646 2011-03-28 12:23:43Z adriana 
;
_cod_original_cell_volume 4280.5(16)
_cod_original_sg_symbol_H-M P2(1)2(1)2(1)
_cod_database_code 7006827

loop_
_symmetry_equiv_pos_as_xyz
'x, y, z'
'-x+1/2, -y, z+1/2'
'x+1/2, -y+1/2, -z'
'-x, y+1/2, -z+1/2'

loop_
_atom_site_label
_atom_site_type_symbol
_atom_site_fract_x
_atom_site_fract_y
_atom_site_fract_z
_atom_site_U_iso_or_equiv
_atom_site_adp_type
_atom_site_occupancy
_atom_site_symmetry_multiplicity
_atom_site_calc_flag
_atom_site_refinement_flags
_atom_site_disorder_assembly
_atom_site_disorder_group
Dy1 Dy 0.73033(3) 0.27928(3) 0.118455(19) 0.02676(15) Uani 1 1 d . . .
N1 N 0.7808(7) 0.1103(6) 0.0909(3) 0.033(2) Uani 1 1 d . . .
H1 H 0.7244 0.0735 0.0950 0.040 Uiso 1 1 calc R . .
C11 C 0.7874(8) 0.1304(8) 0.0344(4) 0.031(2) Uani 1 1 d . . .
N16 N 0.7840(7) 0.0593(7) -0.0049(4) 0.039(2) Uani 1 1 d . . .
C13 C 0.7881(10) 0.0880(10) -0.0595(5) 0.050(3) Uani 1 1 d . . .
C14 C 0.7960(9) 0.1850(9) -0.0753(5) 0.046(3) Uani 1 1 d . . .
H14 H 0.8011 0.2024 -0.1135 0.055 Uiso 1 1 calc R . .
C15 C 0.7963(9) 0.2549(9) -0.0332(5) 0.043(3) Uani 1 1 d . . .
N12 N 0.7942(6) 0.2279(6) 0.0227(3) 0.0299(19) Uani 1 1 d . . .
C131 C 0.7868(14) 0.0084(11) -0.1033(5) 0.077(5) Uani 1 1 d . . .
H13A H 0.8486 -0.0277 -0.1012 0.115 Uiso 1 1 calc R . .
H13B H 0.7801 0.0363 -0.1407 0.115 Uiso 1 1 calc R . .
H13C H 0.7310 -0.0342 -0.0961 0.115 Uiso 1 1 calc R . .
C151 C 0.8001(10) 0.3613(8) -0.0476(5) 0.043(3) Uani 1 1 d . . .
H15A H 0.7394 0.3922 -0.0347 0.064 Uiso 1 1 calc R . .
H15B H 0.8061 0.3690 -0.0882 0.064 Uiso 1 1 calc R . .
H15C H 0.8571 0.3905 -0.0292 0.064 Uiso 1 1 calc R . .
Dy2 Dy 0.88844(4) 0.06847(3) 0.17131(2) 0.02831(15) Uani 1 1 d . . .
N2 N 0.7555(6) 0.1827(6) 0.2062(3) 0.0264(19) Uani 1 1 d . . .
H2 H 0.6986 0.1471 0.2117 0.032 Uiso 1 1 calc R . .
C21 C 0.7981(8) 0.1961(7) 0.2580(4) 0.029(2) Uani 1 1 d . . .
N26 N 0.7462(7) 0.2354(7) 0.3015(4) 0.039(2) Uani 1 1 d . . .
C23 C 0.7966(9) 0.2449(9) 0.3522(5) 0.040(3) Uani 1 1 d . . .
C24 C 0.8965(9) 0.2140(8) 0.3568(5) 0.040(3) Uani 1 1 d . . .
H24 H 0.9306 0.2213 0.3912 0.048 Uiso 1 1 calc R . .
C25 C 0.9439(9) 0.1738(8) 0.3116(5) 0.036(3) Uani 1 1 d . . .
N22 N 0.8953(7) 0.1660(6) 0.2603(4) 0.033(2) Uani 1 1 d . . .
C231 C 0.7389(11) 0.2882(12) 0.4006(5) 0.071(4) Uani 1 1 d . . .
H23A H 0.7277 0.3560 0.3933 0.106 Uiso 1 1 calc R . .
H23B H 0.7767 0.2809 0.4353 0.106 Uiso 1 1 calc R . .
H23C H 0.6753 0.2556 0.4043 0.106 Uiso 1 1 calc R . .
C251 C 1.0509(10) 0.1350(9) 0.3147(5) 0.047(3) Uani 1 1 d . . .
H25A H 1.0498 0.0655 0.3115 0.070 Uiso 1 1 calc R . .
H25B H 1.0806 0.1532 0.3505 0.070 Uiso 1 1 calc R . .
H25C H 1.0899 0.1618 0.2840 0.070 Uiso 1 1 calc R . .
C31 C 0.8105(10) 0.4085(8) 0.1920(5) 0.044(3) Uani 1 1 d . . .
H31 H 0.7950 0.3983 0.2303 0.053 Uiso 1 1 calc R . .
C32 C 0.7582(11) 0.4655(7) 0.1536(5) 0.044(3) Uani 1 1 d . . .
H32 H 0.7015 0.5025 0.1620 0.053 Uiso 1 1 calc R . .
C33 C 0.8044(9) 0.4583(7) 0.1001(5) 0.040(3) Uani 1 1 d . . .
H33 H 0.7826 0.4877 0.0665 0.047 Uiso 1 1 calc R . .
C34 C 0.8891(10) 0.3990(8) 0.1061(5) 0.046(3) Uani 1 1 d . . .
H34 H 0.9345 0.3835 0.0773 0.055 Uiso 1 1 calc R . .
C35 C 0.8942(9) 0.3679(8) 0.1607(5) 0.040(3) Uani 1 1 d . . .
H35 H 0.9434 0.3272 0.1757 0.048 Uiso 1 1 calc R . .
C41 C 0.5647(10) 0.3336(14) 0.0650(8) 0.073(6) Uani 1 1 d . . .
H41 H 0.5755 0.3770 0.0352 0.087 Uiso 1 1 calc R . .
C42 C 0.5477(10) 0.3572(12) 0.1186(8) 0.066(4) Uani 1 1 d . . .
H42 H 0.5423 0.4203 0.1324 0.079 Uiso 1 1 calc R . .
C43 C 0.5391(9) 0.2733(19) 0.1517(6) 0.087(7) Uani 1 1 d . . .
H43 H 0.5299 0.2702 0.1910 0.105 Uiso 1 1 calc R . .
C44 C 0.5467(10) 0.1973(12) 0.1152(9) 0.069(4) Uani 1 1 d . . .
H44 H 0.5413 0.1322 0.1254 0.082 Uiso 1 1 calc R . .
C45 C 0.5638(10) 0.2314(14) 0.0606(7) 0.067(5) Uani 1 1 d . . .
H45 H 0.5729 0.1946 0.0277 0.080 Uiso 1 1 calc R . .
C51 C 1.0235(9) 0.1605(9) 0.1045(5) 0.044(3) Uani 1 1 d . . .
H51 H 1.0023 0.2178 0.0873 0.052 Uiso 1 1 calc R . .
C52 C 1.0692(9) 0.1528(10) 0.1577(6) 0.051(3) Uani 1 1 d . . .
H52 H 1.0843 0.2044 0.1818 0.061 Uiso 1 1 calc R . .
C53 C 1.0891(9) 0.0525(10) 0.1692(6) 0.050(3) Uani 1 1 d . . .
H53 H 1.1184 0.0272 0.2020 0.060 Uiso 1 1 calc R . .
C54 C 1.0571(9) 0.0012(9) 0.1228(7) 0.057(4) Uani 1 1 d . . .
H54 H 1.0620 -0.0658 0.1189 0.068 Uiso 1 1 calc R . .
C55 C 1.0149(9) 0.0650(10) 0.0809(5) 0.047(3) Uani 1 1 d . . .
H55 H 0.9875 0.0479 0.0458 0.056 Uiso 1 1 calc R . .
C61 C 0.8433(13) -0.1199(8) 0.1625(5) 0.058(4) Uani 1 1 d . . .
H61 H 0.8579 -0.1479 0.1273 0.070 Uiso 1 1 calc R . .
C62 C 0.7520(10) -0.0773(9) 0.1776(6) 0.054(3) Uani 1 1 d . . .
H62 H 0.6955 -0.0712 0.1545 0.065 Uiso 1 1 calc R . .
C63 C 0.7608(10) -0.0454(9) 0.2342(5) 0.049(3) Uani 1 1 d . . .
H63 H 0.7111 -0.0149 0.2557 0.059 Uiso 1 1 calc R . .
C64 C 0.8593(9) -0.0682(9) 0.2526(5) 0.046(3) Uani 1 1 d . . .
H64 H 0.8864 -0.0547 0.2883 0.055 Uiso 1 1 calc R . .
C65 C 0.9083(10) -0.1140(8) 0.2080(5) 0.048(3) Uani 1 1 d . . .
H65 H 0.9742 -0.1369 0.2087 0.057 Uiso 1 1 calc R . .
C1T C 0.4919(13) 0.0600(15) 0.2680(9) 0.077(6) Uani 1 1 d . . .
H1T H 0.5429 0.0145 0.2733 0.093 Uiso 1 1 calc R . .
C2T C 0.4931(19) 0.138(3) 0.2987(12) 0.142(15) Uani 1 1 d . . .
H2T H 0.5466 0.1487 0.3235 0.170 Uiso 1 1 calc R . .
C3T C 0.417(3) 0.2039(19) 0.2953(9) 0.129(12) Uani 1 1 d . . .
H3T H 0.4172 0.2577 0.3193 0.155 Uiso 1 1 calc R . .
C4T C 0.3451(17) 0.1923(12) 0.2587(9) 0.088(6) Uani 1 1 d . . .
H4T H 0.2938 0.2382 0.2565 0.105 Uiso 1 1 calc R . .
C5T C 0.3436(11) 0.1130(15) 0.2232(7) 0.075(5) Uani 1 1 d . . .
H5T H 0.2930 0.1064 0.1960 0.090 Uiso 1 1 calc R . .
C6T C 0.4198(15) 0.0410(11) 0.2282(7) 0.072(5) Uani 1 1 d . . .
C7T C 0.425(3) -0.0456(16) 0.1913(12) 0.193(17) Uani 1 1 d . . .
H7T1 H 0.3584 -0.0610 0.1777 0.290 Uiso 1 1 calc R . .
H7T2 H 0.4508 -0.0994 0.2128 0.290 Uiso 1 1 calc R . .
H7T3 H 0.4681 -0.0327 0.1594 0.290 Uiso 1 1 calc R . .
C1S C 0.882(2) 0.208(3) 0.5385(9) 0.129(10) Uani 1 1 d . . .
H1S H 0.8273 0.1686 0.5478 0.155 Uiso 1 1 calc R . .
C2S C 0.868(4) 0.314(4) 0.5522(13) 0.25(3) Uani 1 1 d . . .
H2S H 0.8127 0.3404 0.5706 0.299 Uiso 1 1 calc R . .
C3S C 0.955(6) 0.369(2) 0.532(2) 0.26(4) Uani 1 1 d . . .
H3S H 0.9670 0.4349 0.5357 0.307 Uiso 1 1 calc R . .
C4S C 1.008(7) 0.309(5) 0.511(2) 0.38(7) Uani 1 1 d . . .
H4S H 1.0553 0.3505 0.4948 0.456 Uiso 1 1 calc R . .
C5S C 1.0451(19) 0.228(3) 0.4957(8) 0.141(13) Uani 1 1 d . . .
H5S H 1.1056 0.2118 0.4779 0.170 Uiso 1 1 calc R . .
C6S C 0.957(2) 0.164(2) 0.5159(11) 0.125(9) Uani 1 1 d . . .
C7S C 0.978(3) 0.0734(19) 0.5033(11) 0.182(16) Uani 1 1 d . . .
H7S1 H 1.0115 0.0433 0.5350 0.272 Uiso 1 1 calc R . .
H7S2 H 1.0205 0.0711 0.4703 0.272 Uiso 1 1 calc R . .
H7S3 H 0.9162 0.0393 0.4955 0.272 Uiso 1 1 calc R . .

loop_
_atom_site_aniso_label
_atom_site_aniso_U_11
_atom_site_aniso_U_22
_atom_site_aniso_U_33
_atom_site_aniso_U_23
_atom_site_aniso_U_13
_atom_site_aniso_U_12
Dy1 0.0263(2) 0.0251(2) 0.0289(2) 0.0011(2) -0.0019(2) -0.0007(2)
N1 0.042(5) 0.035(5) 0.021(4) -0.004(4) 0.001(4) 0.004(5)
C11 0.025(6) 0.041(6) 0.027(5) 0.001(5) -0.006(4) -0.005(5)
N16 0.048(5) 0.037(5) 0.034(5) -0.011(4) -0.002(4) 0.010(5)
C13 0.048(7) 0.063(9) 0.038(6) -0.014(6) -0.004(6) 0.009(7)
C14 0.050(7) 0.059(8) 0.028(6) -0.003(6) 0.007(5) 0.009(7)
C15 0.033(6) 0.049(7) 0.046(7) 0.010(6) 0.005(5) 0.003(6)
N12 0.036(5) 0.031(5) 0.022(4) 0.001(4) -0.002(4) 0.002(4)
C131 0.111(13) 0.080(10) 0.039(7) -0.028(7) 0.002(8) 0.012(11)
C151 0.054(7) 0.039(6) 0.035(6) 0.012(5) 0.008(6) 0.008(6)
Dy2 0.0305(3) 0.0246(3) 0.0299(2) 0.0020(2) 0.0006(2) 0.0009(2)
N2 0.024(4) 0.032(4) 0.023(4) 0.003(4) -0.007(4) -0.010(4)
C21 0.031(6) 0.021(5) 0.034(6) -0.003(4) 0.013(5) 0.003(5)
N26 0.040(5) 0.046(5) 0.032(4) -0.002(4) -0.003(4) -0.004(5)
C23 0.039(6) 0.045(7) 0.035(6) 0.001(5) 0.001(5) 0.001(6)
C24 0.052(7) 0.033(6) 0.035(5) 0.001(5) -0.011(6) -0.004(7)
C25 0.051(7) 0.020(5) 0.038(6) 0.008(5) -0.012(5) -0.002(5)
N22 0.029(5) 0.030(5) 0.040(5) 0.006(4) -0.006(4) 0.000(4)
C231 0.065(8) 0.110(12) 0.038(6) -0.019(8) 0.000(6) -0.004(11)
C251 0.054(7) 0.031(6) 0.055(8) -0.007(6) -0.020(6) 0.009(6)
C31 0.054(7) 0.039(7) 0.039(6) 0.002(5) -0.001(6) -0.021(6)
C32 0.058(8) 0.024(5) 0.051(7) -0.007(5) -0.001(6) -0.004(6)
C33 0.049(7) 0.016(5) 0.053(7) -0.003(5) -0.005(6) -0.007(5)
C34 0.045(7) 0.026(6) 0.068(8) -0.005(6) 0.004(7) -0.016(6)
C35 0.042(6) 0.025(6) 0.053(7) 0.016(5) -0.014(6) -0.005(6)
C41 0.024(7) 0.108(14) 0.086(12) 0.074(12) -0.006(8) -0.005(8)
C42 0.042(7) 0.067(9) 0.088(12) -0.031(10) -0.030(9) 0.015(7)
C43 0.016(6) 0.19(2) 0.054(9) 0.054(13) 0.005(6) 0.022(11)
C44 0.028(7) 0.072(10) 0.106(13) 0.025(11) 0.002(9) -0.011(7)
C45 0.031(7) 0.099(13) 0.071(10) -0.031(10) -0.021(7) 0.001(9)
C51 0.040(7) 0.033(6) 0.058(8) 0.019(6) 0.017(6) 0.010(6)
C52 0.034(6) 0.056(8) 0.064(9) 0.005(7) 0.003(6) -0.008(6)
C53 0.038(6) 0.063(8) 0.050(7) 0.023(8) 0.003(6) 0.015(6)
C54 0.043(7) 0.039(7) 0.089(10) -0.004(8) 0.005(8) 0.011(6)
C55 0.037(6) 0.056(7) 0.047(7) -0.001(7) 0.012(5) 0.005(7)
C61 0.110(12) 0.020(6) 0.045(7) -0.007(5) 0.006(8) -0.022(7)
C62 0.057(8) 0.048(7) 0.057(8) 0.021(7) -0.008(7) -0.026(7)
C63 0.049(7) 0.047(7) 0.050(7) 0.016(6) 0.013(6) -0.002(7)
C64 0.067(8) 0.036(6) 0.035(6) -0.003(6) -0.005(6) -0.007(7)
C65 0.056(8) 0.023(6) 0.063(8) 0.014(6) 0.008(7) -0.001(6)
C1T 0.054(9) 0.072(12) 0.107(16) 0.044(12) 0.010(11) 0.002(10)
C2T 0.078(15) 0.24(4) 0.11(2) 0.08(3) -0.037(15) -0.07(2)
C3T 0.21(3) 0.115(19) 0.062(12) -0.027(13) 0.023(17) -0.10(2)
C4T 0.118(16) 0.048(9) 0.097(14) 0.015(10) 0.053(13) 0.027(11)
C5T 0.044(8) 0.120(15) 0.062(9) 0.037(10) -0.009(7) -0.039(10)
C6T 0.095(13) 0.050(9) 0.072(10) -0.010(8) 0.040(10) -0.017(9)
C7T 0.31(4) 0.084(16) 0.19(3) -0.040(17) 0.14(3) -0.08(2)
C1S 0.114(17) 0.20(3) 0.078(13) 0.036(17) 0.003(13) 0.08(2)
C2S 0.33(6) 0.32(6) 0.09(2) -0.07(3) -0.05(3) 0.24(6)
C3S 0.50(11) 0.10(2) 0.17(4) 0.06(2) -0.14(5) -0.11(5)
C4S 0.70(18) 0.28(7) 0.16(4) -0.05(4) -0.29(8) 0.23(9)
C5S 0.101(15) 0.27(4) 0.052(11) 0.060(19) -0.038(10) -0.07(2)
C6S 0.14(2) 0.14(2) 0.101(16) 0.015(16) -0.033(16) 0.06(2)
C7S 0.29(4) 0.126(19) 0.13(2) -0.042(18) -0.08(2) 0.12(3)

loop_
_atom_type_symbol
_atom_type_description
_atom_type_scat_dispersion_real
_atom_type_scat_dispersion_imag
_atom_type_scat_source
C C 0.0033 0.0016 'International Tables Vol C Tables 4.2.6.8 and 6.1.1.4'
H H 0.0000 0.0000 'International Tables Vol C Tables 4.2.6.8 and 6.1.1.4'
N N 0.0061 0.0033 'International Tables Vol C Tables 4.2.6.8 and 6.1.1.4'
Dy Dy -0.1892 4.4098 'International Tables Vol C Tables 4.2.6.8 and 6.1.1.4'

loop_
_geom_angle_atom_site_label_1
_geom_angle_atom_site_label_2
_geom_angle_atom_site_label_3
_geom_angle
_geom_angle_site_symmetry_1
_geom_angle_site_symmetry_3
_geom_angle_publ_flag
N2 Dy1 N1 71.3(3) . . ?
N2 Dy1 N12 123.3(3) . . ?
N1 Dy1 N12 54.2(3) . . ?
N2 Dy1 C41 131.3(3) . . ?
N1 Dy1 C41 111.3(5) . . ?
N12 Dy1 C41 86.4(5) . . ?
N2 Dy1 C42 109.9(5) . . ?
N1 Dy1 C42 128.4(4) . . ?
N12 Dy1 C42 115.2(4) . . ?
C41 Dy1 C42 28.8(5) . . ?
N2 Dy1 C43 82.5(4) . . ?
N1 Dy1 C43 107.6(6) . . ?
N12 Dy1 C43 125.3(5) . . ?
C41 Dy1 C43 49.6(4) . . ?
C42 Dy1 C43 30.5(6) . . ?
N2 Dy1 C44 85.4(4) . . ?
N1 Dy1 C44 81.1(5) . . ?
N12 Dy1 C44 99.4(5) . . ?
C41 Dy1 C44 49.4(5) . . ?
C42 Dy1 C44 48.7(5) . . ?
C43 Dy1 C44 29.4(5) . . ?
N2 Dy1 C45 113.6(5) . . ?
N1 Dy1 C45 82.1(4) . . ?
N12 Dy1 C45 75.9(4) . . ?
C41 Dy1 C45 30.8(5) . . ?
C42 Dy1 C45 49.1(5) . . ?
C43 Dy1 C45 49.6(5) . . ?
C44 Dy1 C45 29.9(5) . . ?
N2 Dy1 C33 125.3(3) . . ?
N1 Dy1 C33 135.4(3) . . ?
N12 Dy1 C33 89.5(3) . . ?
C41 Dy1 C33 88.2(5) . . ?
C42 Dy1 C33 87.9(5) . . ?
C43 Dy1 C33 115.1(6) . . ?
C44 Dy1 C33 135.4(4) . . ?
C45 Dy1 C33 116.5(5) . . ?
N2 Dy1 C31 76.7(3) . . ?
N1 Dy1 C31 132.2(3) . . ?
N12 Dy1 C31 128.8(3) . . ?
C41 Dy1 C31 116.4(6) . . ?
C42 Dy1 C31 95.4(4) . . ?
C43 Dy1 C31 102.1(6) . . ?
C44 Dy1 C31 130.8(6) . . ?
C45 Dy1 C31 144.4(5) . . ?
C33 Dy1 C31 49.7(4) . . ?
N2 Dy1 C35 80.1(3) . . ?
N1 Dy1 C35 107.5(3) . . ?
N12 Dy1 C35 100.7(3) . . ?
C41 Dy1 C35 136.2(5) . . ?
C42 Dy1 C35 123.8(4) . . ?
C43 Dy1 C35 132.9(6) . . ?
C44 Dy1 C35 159.5(5) . . ?
C45 Dy1 C35 165.6(5) . . ?
C33 Dy1 C35 49.1(3) . . ?
C31 Dy1 C35 31.1(4) . . ?
N2 Dy1 C32 103.7(3) . . ?
N1 Dy1 C32 156.6(4) . . ?
N12 Dy1 C32 119.5(3) . . ?
C41 Dy1 C32 89.4(5) . . ?
C42 Dy1 C32 75.1(4) . . ?
C43 Dy1 C32 94.0(6) . . ?
C44 Dy1 C32 121.9(5) . . ?
C45 Dy1 C32 119.9(5) . . ?
C33 Dy1 C32 30.0(4) . . ?
C31 Dy1 C32 29.6(4) . . ?
C35 Dy1 C32 49.4(4) . . ?
C11 N1 Dy2 140.1(7) . . ?
C11 N1 Dy1 94.6(6) . . ?
Dy2 N1 Dy1 100.2(3) . . ?
N12 C11 N16 125.1(9) . . ?
N16 C11 N1 121.3(10) . . ?
N12 C11 N1 113.6(9) . . ?
C11 N12 C13 116.0(10) . . ?
N16 C13 C14 122.7(11) . . ?
N16 C13 C131 116.0(12) . . ?
C14 C13 C131 121.3(12) . . ?
C13 C14 C15 118.8(11) . . ?
N12 C15 C14 119.9(11) . . ?
N12 C15 C151 118.8(11) . . ?
C14 C15 C151 121.3(11) . . ?
C15 N12 C11 117.4(9) . . ?
C15 N12 Dy1 142.5(7) . . ?
C11 N12 Dy1 94.2(6) . . ?
N1 Dy2 N22 122.9(3) . . ?
N1 Dy2 N2 71.9(3) . . ?
N22 Dy2 N2 53.9(3) . . ?
N1 Dy2 C65 122.0(4) . . ?
N22 Dy2 C65 103.6(3) . . ?
N2 Dy2 C65 123.8(3) . . ?
N1 Dy2 C55 76.2(3) . . ?
N22 Dy2 C55 130.1(4) . . ?
N2 Dy2 C55 134.9(3) . . ?
C65 Dy2 C55 100.1(4) . . ?
N1 Dy2 C53 126.2(3) . . ?
N22 Dy2 C53 91.3(4) . . ?
N2 Dy2 C53 139.5(4) . . ?
C65 Dy2 C53 80.2(4) . . ?
C55 Dy2 C53 50.6(4) . . ?
N1 Dy2 C51 80.2(3) . . ?
N22 Dy2 C51 102.0(3) . . ?
N2 Dy2 C51 111.3(3) . . ?
C65 Dy2 C51 124.3(4) . . ?
C55 Dy2 C51 30.8(4) . . ?
C53 Dy2 C51 50.6(4) . . ?
N1 Dy2 C61 92.2(4) . . ?
N22 Dy2 C61 126.8(3) . . ?
N2 Dy2 C61 118.5(4) . . ?
C65 Dy2 C61 29.8(4) . . ?
C55 Dy2 C61 93.5(4) . . ?
C53 Dy2 C61 98.2(5) . . ?
C51 Dy2 C61 124.1(4) . . ?
N1 Dy2 C54 104.1(4) . . ?
N22 Dy2 C54 120.9(4) . . ?
N2 Dy2 C54 161.2(3) . . ?
C65 Dy2 C54 74.3(4) . . ?
C55 Dy2 C54 30.8(4) . . ?
C53 Dy2 C54 29.5(4) . . ?
C51 Dy2 C54 50.2(4) . . ?
C61 Dy2 C54 79.6(5) . . ?
N1 Dy2 C64 128.7(3) . . ?
N22 Dy2 C64 77.9(3) . . ?
N2 Dy2 C64 96.1(3) . . ?
C65 Dy2 C64 29.8(4) . . ?
C55 Dy2 C64 128.9(4) . . ?
C53 Dy2 C64 95.7(4) . . ?
C51 Dy2 C64 146.2(4) . . ?
C61 Dy2 C64 49.2(4) . . ?
C54 Dy2 C64 100.3(4) . . ?
N1 Dy2 C52 109.3(4) . . ?
N22 Dy2 C52 80.4(4) . . ?
N2 Dy2 C52 113.4(3) . . ?
C65 Dy2 C52 110.9(4) . . ?
C55 Dy2 C52 50.2(4) . . ?
C53 Dy2 C52 31.0(4) . . ?
C51 Dy2 C52 29.9(4) . . ?
C61 Dy2 C52 127.7(5) . . ?
C54 Dy2 C52 49.6(4) . . ?
C64 Dy2 C52 120.8(4) . . ?
N1 Dy2 C62 79.9(3) . . ?
N26 Dy2 C62 112.3(4) . . ?
N2 Dy2 C62 88.6(4) . . ?
C65 Dy2 C62 49.5(4) . . ?
C55 Dy2 C62 116.4(4) . . ?
C53 Dy2 C62 127.3(4) . . ?
C51 Dy2 C62 145.6(4) . . ?
C61 Dy2 C62 30.0(4) . . ?
C54 Dy2 C62 109.0(4) . . ?
C64 Dy2 C62 49.5(4) . . ?
C52 Dy2 C62 157.7(4) . . ?
C21 N2 Dy1 136.9(6) . . ?
C21 N2 Dy2 94.9(6) . . ?
Dy1 N2 Dy2 99.3(3) . . ?
N2 C21 N22 113.0(8) . . ?
N2 C21 N26 121.4(9) . . ?
N22 C21 N26 125.5(10) . . ?
C21 N26 C23 116.5(9) . . ?
N26 C23 C24 120.1(10) . . ?
N26 C23 C231 116.5(10) . . ?
C24 C23 C231 123.4(11) . . ?
C25 C24 C23 120.5(10) . . ?
N22 C25 C24 120.1(10) . . ?
N22 C25 C251 117.0(10) . . ?
C24 C25 C251 122.9(10) . . ?
C21 N22 C25 117.3(9) . . ?
C21 N22 Dy2 95.6(6) . . ?
C25 N22 Dy2 142.9(7) . . ?
C32 C31 C35 106.1(10) . . ?
C32 C31 Dy1 76.1(6) . . ?
C35 C31 Dy1 74.0(6) . . ?
C31 C32 C33 108.8(11) . . ?
C31 C32 Dy1 74.3(6) . . ?
C33 C32 Dy1 73.8(6) . . ?
C32 C33 C34 107.7(11) . . ?
C32 C33 Dy1 76.2(6) . . ?
C34 C33 Dy1 75.1(6) . . ?
C35 C34 C33 108.8(12) . . ?
C35 C34 Dy1 75.1(7) . . ?
C33 C34 Dy1 74.8(6) . . ?
C34 C35 C31 108.7(10) . . ?
C34 C35 Dy1 75.8(7) . . ?
C31 C35 Dy1 74.9(6) . . ?
C42 C41 C45 108.3(14) . . ?
C42 C41 Dy1 76.1(8) . . ?
C45 C41 Dy1 76.1(8) . . ?
C41 C42 C43 109.9(16) . . ?
C41 C42 Dy1 75.0(8) . . ?
C43 C42 Dy1 75.0(8) . . ?
C44 C43 C42 106.4(12) . . ?
C44 C43 Dy1 76.5(8) . . ?
C42 C43 Dy1 74.5(8) . . ?
C43 C44 C45 109.5(15) . . ?
C43 C44 Dy1 74.1(8) . . ?
C45 C44 Dy1 74.6(7) . . ?
C41 C45 C44 105.8(15) . . ?
C41 C45 Dy1 73.1(8) . . ?
C44 C45 Dy1 75.5(8) . . ?
C55 C51 C52 108.1(11) . . ?
C55 C51 Dy2 74.8(6) . . ?
C52 C51 Dy2 74.6(7) . . ?
C53 C52 C51 108.9(12) . . ?
C53 C52 Dy2 74.1(7) . . ?
C51 C52 Dy2 75.5(7) . . ?
C52 C53 C54 106.9(11) . . ?
C52 C53 Dy2 74.9(7) . . ?
C54 C53 Dy2 75.3(7) . . ?
C55 C54 C53 110.5(11) . . ?
C55 C54 Dy2 75.6(7) . . ?
C53 C54 Dy2 75.1(7) . . ?
C51 C55 C54 105.5(11) . . ?
C51 C55 Dy2 74.4(6) . . ?
C54 C55 Dy2 73.6(7) . . ?
C65 C61 C62 108.9(11) . . ?
C65 C61 Dy2 75.0(6) . . ?
C62 C61 Dy2 76.5(6) . . ?
C63 C62 C61 107.5(12) . . ?
C63 C62 Dy2 76.3(7) . . ?
C61 C62 Dy2 73.5(6) . . ?
C62 C63 C64 107.2(12) . . ?
C62 C63 Dy2 73.9(7) . . ?
C64 C63 Dy2 73.6(7) . . ?
C65 C64 C63 107.9(11) . . ?
C65 C64 Dy2 73.6(7) . . ?
C63 C64 Dy2 76.3(7) . . ?
C61 C65 C64 108.5(12) . . ?
C61 C65 Dy2 75.2(7) . . ?
C64 C65 Dy2 76.6(7) . . ?
C2T C1T C6T 123(2) . . ?
C3T C2T C1T 121(2) . . ?
C4T C3T C2T 120(2) . . ?
C3T C4T C5T 121(2) . . ?
C4T C5T C6T 119.6(15) . . ?
C5T C6T C7T 123(2) . . ?
C5T C6T C1T 115.0(15) . . ?
C7T C6T C1T 122(2) . . ?
C6S C1S C2S 129(4) . . ?
C1S C2S C3S 110(4) . . ?
C4S C3S C2S 104(5) . . ?
C3S C4S C5S 162(10) . . ?
C4S C5S C6S 97(5) . . ?
C1S C6S C7S 134(4) . . ?
C1S C6S C5S 117(3) . . ?
C7S C6S C5S 108(3) . . ?

loop_
_geom_bond_atom_site_label_1
_geom_bond_atom_site_label_2
_geom_bond_distance
_geom_bond_site_symmetry_2
_geom_bond_publ_flag
Dy1 N2 2.471(7) . ?
Dy1 N1 2.505(8) . ?
Dy1 N12 2.501(8) . ?
Dy1 C41 2.638(13) . ?
Dy1 C42 2.651(13) . ?
Dy1 C43 2.657(12) . ?
Dy1 C44 2.687(13) . ?
Dy1 C45 2.675(12) . ?
Dy1 C33 2.688(10) . ?
Dy1 C31 2.695(11) . ?
Dy1 C35 2.683(11) . ?
Dy1 C32 2.717(10) . ?
N1 C11 1.354(13) . ?
N1 Dy2 2.434(8) . ?
C11 N16 1.344(13) . ?
C11 N12 1.374(14) . ?
N12 C13 1.339(15) . ?
C13 C14 1.390(19) . ?
C13 C131 1.502(18) . ?
C14 C15 1.377(17) . ?
C15 N12 1.360(13) . ?
C15 C151 1.504(16) . ?
Dy2 N22 2.481(9) . ?
Dy2 N2 2.500(8) . ?
Dy2 C65 2.667(11) . ?
Dy2 C55 2.702(11) . ?
Dy2 C53 2.673(12) . ?
Dy2 C51 2.696(11) . ?
Dy2 C61 2.670(11) . ?
Dy2 C54 2.675(12) . ?
Dy2 C64 2.704(12) . ?
Dy2 C52 2.684(12) . ?
Dy2 C62 2.707(11) . ?
N2 C21 1.351(13) . ?
C21 N22 1.357(13) . ?
C21 N26 1.343(13) . ?
N26 C23 1.370(14) . ?
C23 C24 1.396(17) . ?
C23 C231 1.491(17) . ?
C24 C25 1.351(16) . ?
C25 N22 1.369(13) . ?
C25 C251 1.519(17) . ?
C31 C32 1.381(17) . ?
C31 C35 1.442(17) . ?
C32 C33 1.401(17) . ?
C33 C34 1.395(17) . ?
C34 C35 1.351(17) . ?
C41 C42 1.32(2) . ?
C41 C45 1.41(2) . ?
C42 C43 1.39(3) . ?
C43 C44 1.35(2) . ?
C44 C45 1.38(2) . ?
C51 C55 1.431(18) . ?
C51 C52 1.388(18) . ?
C52 C53 1.431(19) . ?
C53 C54 1.364(18) . ?
C54 C55 1.430(18) . ?
C61 C65 1.374(19) . ?
C61 C62 1.39(2) . ?
C62 C63 1.402(18) . ?
C63 C64 1.411(18) . ?
C64 C65 1.382(17) . ?
C1T C2T 1.29(4) . ?
C1T C6T 1.36(2) . ?
C2T C3T 1.36(4) . ?
C3T C4T 1.29(3) . ?
C4T C5T 1.37(3) . ?
C5T C6T 1.42(2) . ?
C6T C7T 1.47(3) . ?
C1S C6S 1.29(3) . ?
C1S C2S 1.50(6) . ?
C2S C3S 1.46(7) . ?
C3S C4S 1.18(10) . ?
C4S C5S 1.28(5) . ?
C5S C6S 1.53(4) . ?
C6S C7S 1.31(3) . ?
